data_2233080
loop_
_publ_author_name
'Ayd\?in, Abdullah'
'Akkurt, Mehmet'
'Gul, Halise Inci'
'Mete, Ebru'
'Sahin, Ertan'

_publ_section_title
;
 <i>N</i>-[2-(4-Bromobenzoyl)ethyl]isopropylaminium chloride
;
_journal_coeditor_code BH2400
_journal_issue 1
_journal_name_full 'Acta Crystallographica Section E'
_journal_page_first o71
_journal_paper_doi 10.1107/S1600536811052640
_journal_volume 68
_journal_year 2012
_chemical_formula_iupac 'C12 H17 Br N O +, Cl -'
_chemical_formula_moiety 'C12 H17 Br N O +, Cl -'
_chemical_formula_sum 'C12 H17 Br Cl N O'
_chemical_formula_weight 306.62
_chemical_melting_point 447
_chemical_name_systematic
;
<i>N</i>-[2-(4-Bromobenzoyl)ethyl]isopropylaminium chloride
;
_space_group_IT_number 86
_symmetry_cell_setting tetragonal
_symmetry_space_group_name_Hall '-P 4bc'
_symmetry_space_group_name_H-M 'P 42/n :2'
_atom_sites_solution_hydrogens geom
_atom_sites_solution_primary direct
_atom_sites_solution_secondary difmap
_cell_angle_alpha 90
_cell_angle_beta 90
_cell_angle_gamma 90
_cell_formula_units_Z 8
_cell_length_a 19.7122(4)
_cell_length_b 19.7122(4)
_cell_length_c 7.1738(2)
_cell_measurement_reflns_used 3888
_cell_measurement_temperature 294(2)
_cell_measurement_theta_max 26.3536
_cell_measurement_theta_min 2.9224
_cell_volume 2787.53(11)
_computing_cell_refinement 'CrystalClear (Rigaku/MSC, 2005)'
_computing_data_collection 'CrystalClear (Rigaku/MSC, 2005)'
_computing_data_reduction 'CrystalClear (Rigaku/MSC, 2005)'
_computing_molecular_graphics 'ORTEP-3 for Windows (Farrugia, 1997) and PLATON (Spek, 2009)'
_computing_publication_material 'WinGX (Farrugia, 1999)'
_computing_structure_refinement 'SHELXL97 (Sheldrick, 2008)'
_computing_structure_solution 'SIR97 (Altomare <i>et al.</i>, 1999)'
_diffrn_ambient_temperature 294(2)
_diffrn_detector_area_resol_mean 10.0000
_diffrn_measured_fraction_theta_full 0.998
_diffrn_measured_fraction_theta_max 0.998
_diffrn_measurement_device 'Rigaku R-AXIS RAPID-S'
_diffrn_measurement_method dtprofit.ref
_diffrn_radiation_monochromator 'Graphite Monochromator'
_diffrn_radiation_source 'Sealed Tube'
_diffrn_radiation_type 'Mo K\a'
_diffrn_radiation_wavelength 0.71073
_diffrn_reflns_av_R_equivalents 0.1509
_diffrn_reflns_av_sigmaI/netI 0.0566
_diffrn_reflns_limit_h_max 24
_diffrn_reflns_limit_h_min -24
_diffrn_reflns_limit_k_max 24
_diffrn_reflns_limit_k_min -24
_diffrn_reflns_limit_l_max 8
_diffrn_reflns_limit_l_min -8
_diffrn_reflns_number 50060
_diffrn_reflns_theta_full 26.38
_diffrn_reflns_theta_max 26.38
_diffrn_reflns_theta_min 2.92
_exptl_absorpt_coefficient_mu 3.122
_exptl_absorpt_correction_T_max 0.709
_exptl_absorpt_correction_T_min 0.632
_exptl_absorpt_correction_type multi-scan
_exptl_absorpt_process_details '(Blessing, 1995)'
_exptl_crystal_colour white
_exptl_crystal_density_diffrn 1.461
_exptl_crystal_density_method 'Not measured'
_exptl_crystal_description block
_exptl_crystal_F_000 1248
_exptl_crystal_size_max 0.15
_exptl_crystal_size_mid 0.13
_exptl_crystal_size_min 0.11
_refine_diff_density_max 0.671
_refine_diff_density_min -0.806
_refine_ls_extinction_method none
_refine_ls_goodness_of_fit_ref 1.068
_refine_ls_hydrogen_treatment mixed
_refine_ls_matrix_type full
_refine_ls_number_constraints 0
_refine_ls_number_parameters 153
_refine_ls_number_reflns 2836
_refine_ls_number_restraints 2
_refine_ls_restrained_S_all 1.068
_refine_ls_R_factor_all 0.1359
_refine_ls_R_factor_gt 0.0761
_refine_ls_shift/su_max 0.000
_refine_ls_shift/su_mean 0.000
_refine_ls_structure_factor_coef Fsqd
_refine_ls_weighting_details 'calc w=1/[\s^2^(Fo^2^)+(0.0581P)^2^+4.3122P] where P=(Fo^2^+2Fc^2^)/3'
_refine_ls_weighting_scheme calc
_refine_ls_wR_factor_gt 0.1539
_refine_ls_wR_factor_ref 0.1805
_reflns_number_gt 1617
_reflns_number_total 2836
_reflns_threshold_expression I>2\s(I)
_cod_data_source_file bh2400.cif
_cod_data_source_block I
_cod_original_sg_symbol_H-M 'P 42/n'
_cod_database_code 2233080

loop_
_symmetry_equiv_pos_site_id
_symmetry_equiv_pos_as_xyz
1 x,y,z
2 -y,1/2+x,1/2+z
3 1/2-x,1/2-y,z
4 1/2+y,-x,1/2+z
5 -x,-y,-z
6 y,1/2-x,1/2-z
7 1/2+x,1/2+y,-z
8 1/2-y,x,1/2-z

loop_
_atom_site_aniso_label
_atom_site_aniso_U_11
_atom_site_aniso_U_22
_atom_site_aniso_U_33
_atom_site_aniso_U_12
_atom_site_aniso_U_13
_atom_site_aniso_U_23
Br1 0.0916(6) 0.1139(7) 0.1414(9) 0.0018(4) 0.0247(5) 0.0597(6)
O1 0.091(3) 0.074(3) 0.090(3) 0.020(2) 0.021(3) 0.008(3)
N1 0.055(3) 0.049(3) 0.058(3) 0.002(2) -0.001(2) 0.007(2)
C1 0.061(4) 0.055(4) 0.080(4) 0.009(3) -0.003(3) 0.007(3)
C2 0.067(4) 0.067(4) 0.084(5) 0.003(3) 0.006(3) 0.011(4)
C3 0.049(3) 0.070(4) 0.087(5) -0.006(3) -0.004(3) 0.023(4)
C4 0.075(4) 0.056(4) 0.090(5) 0.002(3) -0.008(4) 0.013(4)
C5 0.072(4) 0.051(3) 0.077(4) 0.005(3) -0.003(3) 0.000(3)
C6 0.062(4) 0.050(3) 0.060(4) -0.002(3) -0.010(3) 0.004(3)
C7 0.056(4) 0.060(4) 0.068(4) 0.000(3) -0.004(3) -0.001(3)
C8 0.064(4) 0.061(4) 0.065(4) 0.006(3) 0.001(3) 0.009(3)
C9 0.060(4) 0.053(3) 0.070(4) 0.003(3) -0.003(3) 0.005(3)
C10 0.068(4) 0.056(3) 0.051(3) -0.003(3) -0.004(3) 0.005(3)
C11 0.070(4) 0.072(4) 0.067(4) 0.009(3) -0.008(3) 0.013(3)
C12 0.067(4) 0.075(4) 0.064(4) -0.004(3) 0.008(3) 0.006(3)
Cl1 0.0608(9) 0.0857(11) 0.0580(9) -0.0135(7) 0.0045(7) -0.0045(8)

loop_
_atom_site_type_symbol
_atom_site_label
_atom_site_fract_x
_atom_site_fract_y
_atom_site_fract_z
_atom_site_U_iso_or_equiv
_atom_site_thermal_displace_type
_atom_site_calc_flag
_atom_site_refinement_flags
_atom_site_occupancy
Br Br1 0.66757(4) 0.19433(5) -0.04514(15) 0.1156(4) Uani d . 1.000
O O1 0.5235(2) 0.0463(2) 0.7192(7) 0.0850(17) Uani d . 1.000
N N1 0.6128(2) -0.1377(2) 0.8767(7) 0.0540(17) Uani d D 1.000
C C1 0.6340(3) 0.0359(3) 0.3195(9) 0.065(2) Uani d . 1.000
C C2 0.6561(3) 0.0740(3) 0.1698(10) 0.073(3) Uani d . 1.000
C C3 0.6384(3) 0.1411(3) 0.1604(10) 0.069(2) Uani d . 1.000
C C4 0.5995(3) 0.1707(3) 0.2962(10) 0.074(3) Uani d . 1.000
C C5 0.5762(3) 0.1323(3) 0.4438(9) 0.067(2) Uani d . 1.000
C C6 0.5940(3) 0.0644(3) 0.4585(8) 0.057(2) Uani d . 1.000
C C7 0.5686(3) 0.0245(3) 0.6205(9) 0.061(2) Uani d . 1.000
C C8 0.5994(3) -0.0435(3) 0.6592(8) 0.063(2) Uani d . 1.000
C C9 0.5742(3) -0.0744(3) 0.8392(9) 0.061(2) Uani d . 1.000
C C10 0.5984(3) -0.1725(3) 1.0610(8) 0.0583(19) Uani d . 1.000
C C11 0.6462(3) -0.2324(3) 1.0768(9) 0.070(2) Uani d . 1.000
C C12 0.5251(3) -0.1928(3) 1.0763(8) 0.069(2) Uani d . 1.000
Cl Cl1 0.75617(8) -0.07602(8) 0.9322(2) 0.0682(6) Uani d . 1.000
H H1 0.64610 -0.00960 0.32750 0.0780 Uiso c R 1.000
H HN1 0.604(4) -0.168(3) 0.794(9) 0.1390 Uiso d D 1.000
H HN2 0.6548(13) -0.126(4) 0.877(12) 0.1390 Uiso d D 1.000
H H2 0.68250 0.05440 0.07690 0.0870 Uiso c R 1.000
H H4 0.58890 0.21660 0.28900 0.0890 Uiso c R 1.000
H H5 0.54840 0.15200 0.53360 0.0800 Uiso c R 1.000
H H8A 0.64830 -0.03880 0.66520 0.0760 Uiso c R 1.000
H H8B 0.58880 -0.07390 0.55690 0.0760 Uiso c R 1.000
H H9A 0.58050 -0.04270 0.94100 0.0730 Uiso c R 1.000
H H9B 0.52610 -0.08460 0.82920 0.0730 Uiso c R 1.000
H H10 0.60870 -0.14060 1.16200 0.0700 Uiso c R 1.000
H H11A 0.63550 -0.26500 0.98190 0.1050 Uiso c R 1.000
H H11B 0.64120 -0.25290 1.19730 0.1050 Uiso c R 1.000
H H11C 0.69210 -0.21710 1.06120 0.1050 Uiso c R 1.000
H H12A 0.51320 -0.22120 0.97260 0.1030 Uiso c R 1.000
H H12B 0.49710 -0.15300 1.07580 0.1030 Uiso c R 1.000
H H12C 0.51820 -0.21730 1.19040 0.1030 Uiso c R 1.000

loop_
_atom_type_symbol
_atom_type_description
_atom_type_scat_dispersion_real
_atom_type_scat_dispersion_imag
_atom_type_scat_source
C C 0.0033 0.0016 ' International Tables Vol C Tables 4.2.6.8 and 6.1.1.4'
H H 0.0000 0.0000 ' International Tables Vol C Tables 4.2.6.8 and 6.1.1.4'
Br Br -0.2901 2.4595 ' International Tables Vol C Tables 4.2.6.8 and 6.1.1.4'
Cl Cl 0.1484 0.1585 ' International Tables Vol C Tables 4.2.6.8 and 6.1.1.4'
N N 0.0061 0.0033 ' International Tables Vol C Tables 4.2.6.8 and 6.1.1.4'
O O 0.0106 0.0060 ' International Tables Vol C Tables 4.2.6.8 and 6.1.1.4'

loop_
_geom_angle_atom_site_label_1
_geom_angle_atom_site_label_2
_geom_angle_atom_site_label_3
_geom_angle
_geom_angle_publ_flag
C9 N1 C10 116.2(4) no
HN2 N1 HN1 113(8) no
C9 N1 HN1 111(5) no
C10 N1 HN2 107(6) no
C9 N1 HN2 106(5) no
C10 N1 HN1 105(4) no
C2 C1 C6 121.1(6) no
C1 C2 C3 118.9(6) no
Br1 C3 C2 119.7(5) no
Br1 C3 C4 119.1(5) no
C2 C3 C4 121.3(6) no
C3 C4 C5 119.9(6) no
C4 C5 C6 120.2(6) no
C5 C6 C7 118.9(5) no
C1 C6 C7 122.5(5) no
C1 C6 C5 118.6(5) no
O1 C7 C6 120.9(5) no
C6 C7 C8 118.7(5) no
O1 C7 C8 120.3(6) no
C7 C8 C9 112.7(5) no
N1 C9 C8 109.0(5) no
N1 C10 C12 111.4(5) no
C11 C10 C12 112.6(5) no
N1 C10 C11 107.5(5) no
C2 C1 H1 119.00 no
C6 C1 H1 119.00 no
C1 C2 H2 121.00 no
C3 C2 H2 121.00 no
C3 C4 H4 120.00 no
C5 C4 H4 120.00 no
C4 C5 H5 120.00 no
C6 C5 H5 120.00 no
C7 C8 H8A 109.00 no
C7 C8 H8B 109.00 no
C9 C8 H8A 109.00 no
C9 C8 H8B 109.00 no
H8A C8 H8B 108.00 no
N1 C9 H9A 110.00 no
N1 C9 H9B 110.00 no
C8 C9 H9A 110.00 no
C8 C9 H9B 110.00 no
H9A C9 H9B 108.00 no
N1 C10 H10 108.00 no
C11 C10 H10 108.00 no
C12 C10 H10 108.00 no
C10 C11 H11A 109.00 no
C10 C11 H11B 109.00 no
C10 C11 H11C 109.00 no
H11A C11 H11B 110.00 no
H11A C11 H11C 110.00 no
H11B C11 H11C 110.00 no
C10 C12 H12A 109.00 no
C10 C12 H12B 110.00 no
C10 C12 H12C 109.00 no
H12A C12 H12B 109.00 no
H12A C12 H12C 109.00 no
H12B C12 H12C 109.00 no

loop_
_geom_bond_atom_site_label_1
_geom_bond_atom_site_label_2
_geom_bond_distance
_geom_bond_publ_flag
Br1 C3 1.899(7) no
O1 C7 1.215(7) no
N1 C9 1.486(7) no
N1 C10 1.516(8) no
N1 HN2 0.86(4) no
N1 HN1 0.86(6) no
C1 C2 1.381(9) no
C1 C6 1.390(9) no
C2 C3 1.370(8) no
C3 C4 1.370(9) no
C4 C5 1.380(9) no
C5 C6 1.388(8) no
C6 C7 1.490(9) no
C7 C8 1.498(8) no
C8 C9 1.512(9) no
C10 C12 1.503(8) no
C10 C11 1.515(8) no
C1 H1 0.9300 no
C2 H2 0.9300 no
C4 H4 0.9300 no
C5 H5 0.9300 no
C8 H8A 0.9700 no
C8 H8B 0.9700 no
C9 H9A 0.9700 no
C9 H9B 0.9700 no
C10 H10 0.9800 no
C11 H11A 0.9600 no
C11 H11B 0.9600 no
C11 H11C 0.9600 no
C12 H12A 0.9600 no
C12 H12B 0.9600 no
C12 H12C 0.9600 no

loop_
_geom_hbond_atom_site_label_D
_geom_hbond_atom_site_label_H
_geom_hbond_atom_site_label_A
_geom_hbond_site_symmetry_A
_geom_hbond_distance_DH
_geom_hbond_distance_HA
_geom_hbond_distance_DA
_geom_hbond_angle_DHA
_geom_hbond_publ_flag
N1 HN2 Cl1 . 0.86(4) 2.26(4) 3.102(4) 166(5) yes
N1 HN1 Cl1 8_546 0.86(6) 2.27(6) 3.133(5) 177(9) yes
C12 H12B O1 5_657 0.96 2.60 3.378(7) 139 yes
C9 H9B Cg1 5_656 0.97 3.00 3.943(6) 164 yes

loop_
_geom_torsion_atom_site_label_1
_geom_torsion_atom_site_label_2
_geom_torsion_atom_site_label_3
_geom_torsion_atom_site_label_4
_geom_torsion
_geom_torsion_publ_flag
C9 N1 C10 C11 -176.0(5) no
C9 N1 C10 C12 60.1(6) no
C10 N1 C9 C8 174.9(4) no
C6 C1 C2 C3 0.5(9) no
C2 C1 C6 C5 0.3(9) no
C2 C1 C6 C7 179.2(6) no
C1 C2 C3 C4 0.1(10) no
C1 C2 C3 Br1 -179.5(5) no
C2 C3 C4 C5 -1.4(10) no
Br1 C3 C4 C5 178.1(5) no
C3 C4 C5 C6 2.3(9) no
C4 C5 C6 C1 -1.7(9) no
C4 C5 C6 C7 179.4(6) no
C5 C6 C7 C8 -166.9(5) no
C1 C6 C7 O1 -165.4(6) no
C1 C6 C7 C8 14.2(9) no
C5 C6 C7 O1 13.5(9) no
O1 C7 C8 C9 -6.8(8) no
C6 C7 C8 C9 173.6(5) no
C7 C8 C9 N1 -173.8(5) no

loop_
_cod_related_entry_id
_cod_related_entry_database
_cod_related_entry_code
1 ChemSpider 30657302
